data_4029442
loop_
_publ_author_name
'Luo, Qun-Li'
'Tan, Jian-Ping'
'Li, Zhi-Fu'
'Nan, Wen-Hui'
'Xiao, Dong-Rong'

_publ_section_title
;
 Suzuki-Miyaura coupling of aryl iodides, bromides, and chlorides
 catalyzed by bis(thiazole) pincer palladium complexes.
;
_journal_issue 18
_journal_name_full 'The Journal of organic chemistry'
_journal_page_first 8332
_journal_page_last 8337
_journal_paper_doi 10.1021/jo3011733
_journal_volume 77
_journal_year 2012
_chemical_formula_sum 'C16 H17 N2 O3.5 Pd S2'
_chemical_formula_weight 463.83
_chemical_name_systematic
; 
 ? 
;
_space_group_IT_number 14
_symmetry_cell_setting monoclinic
_symmetry_space_group_name_Hall '-P 2ybc'
_symmetry_space_group_name_H-M 'P 1 21/c 1'
_atom_sites_solution_hydrogens geom
_atom_sites_solution_primary direct
_atom_sites_solution_secondary difmap
_audit_creation_method SHELXL-97
_cell_angle_alpha 90.00
_cell_angle_beta 118.15(3)
_cell_angle_gamma 90.00
_cell_formula_units_Z 8
_cell_length_a 23.163(5)
_cell_length_b 6.9651(14)
_cell_length_c 23.617(5)
_cell_measurement_reflns_used 22952
_cell_measurement_temperature 293(2)
_cell_measurement_theta_max 28.15
_cell_measurement_theta_min 2.03
_cell_volume 3359.5(15)
_computing_cell_refinement 'SMART (Bruker, 2001)'
_computing_data_collection 'SMART (Bruker, 2001)'
_computing_data_reduction 'SAINT (Bruker, 2001)'
_computing_molecular_graphics 'SHELXTL-PLUS (Sheldrick, 1990)'
_computing_publication_material 'SHELXL-97 (Sheldrick, 1997)'
_computing_structure_refinement 'SHELXL-97 (Sheldrick, 1997)'
_computing_structure_solution 'SHELXS-97 (Sheldrick, 1990)'
_diffrn_ambient_temperature 293(2)
_diffrn_measured_fraction_theta_full 0.965
_diffrn_measured_fraction_theta_max 0.965
_diffrn_measurement_device_type 'Bruker APEX CCD area-detector'
_diffrn_measurement_method 'phi and omega scans'
_diffrn_radiation_monochromator graphite
_diffrn_radiation_source 'fine-focus sealed tube'
_diffrn_radiation_type MoK\a
_diffrn_radiation_wavelength 0.71073
_diffrn_reflns_av_R_equivalents 0.2021
_diffrn_reflns_av_sigmaI/netI 0.3098
_diffrn_reflns_limit_h_max 30
_diffrn_reflns_limit_h_min -29
_diffrn_reflns_limit_k_max 9
_diffrn_reflns_limit_k_min -8
_diffrn_reflns_limit_l_max 31
_diffrn_reflns_limit_l_min -30
_diffrn_reflns_number 22952
_diffrn_reflns_theta_full 28.15
_diffrn_reflns_theta_max 28.15
_diffrn_reflns_theta_min 2.03
_exptl_absorpt_coefficient_mu 1.374
_exptl_absorpt_correction_T_max 0.8863
_exptl_absorpt_correction_T_min 0.7706
_exptl_absorpt_correction_type multi-scan
_exptl_absorpt_process_details 'SADABS (Sheldrick, 1996)'
_exptl_crystal_colour yellow
_exptl_crystal_density_diffrn 1.834
_exptl_crystal_density_method 'not measured'
_exptl_crystal_description block
_exptl_crystal_F_000 1864
_exptl_crystal_size_max 0.20
_exptl_crystal_size_mid 0.14
_exptl_crystal_size_min 0.09
_refine_diff_density_max 0.960
_refine_diff_density_min -1.556
_refine_diff_density_rms 0.129
_refine_ls_extinction_coef 0.0116(6)
_refine_ls_extinction_expression Fc^*^=kFc[1+0.001xFc^2^\l^3^/sin(2\q)]^-1/4^
_refine_ls_extinction_method SHELXL
_refine_ls_goodness_of_fit_ref 0.928
_refine_ls_hydrogen_treatment mixed
_refine_ls_matrix_type full
_refine_ls_number_parameters 443
_refine_ls_number_reflns 7945
_refine_ls_number_restraints 0
_refine_ls_restrained_S_all 0.928
_refine_ls_R_factor_all 0.2588
_refine_ls_R_factor_gt 0.0796
_refine_ls_shift/su_max 0.000
_refine_ls_shift/su_mean 0.000
_refine_ls_structure_factor_coef Fsqd
_refine_ls_weighting_details 'calc w=1/[\s^2^(Fo^2^)+(0.0000P)^2^+0.0000P] where P=(Fo^2^+2Fc^2^)/3'
_refine_ls_weighting_scheme calc
_refine_ls_wR_factor_gt 0.1347
_refine_ls_wR_factor_ref 0.1783
_reflns_number_gt 2521
_reflns_number_total 7945
_reflns_threshold_expression >2sigma(I)
_cod_data_source_file jo3011733_si_003.cif
_cod_data_source_block 2
_cod_original_cell_volume 3359.6(12)
_cod_original_sg_symbol_H-M P2(1)/c
_cod_database_code 4029442

loop_
_symmetry_equiv_pos_as_xyz
'x, y, z'
'-x, y+1/2, -z+1/2'
'-x, -y, -z'
'x, -y-1/2, z-1/2'

loop_
_atom_site_label
_atom_site_type_symbol
_atom_site_fract_x
_atom_site_fract_y
_atom_site_fract_z
_atom_site_U_iso_or_equiv
_atom_site_adp_type
_atom_site_occupancy
_atom_site_symmetry_multiplicity
_atom_site_calc_flag
_atom_site_refinement_flags
Pd1 Pd 0.05435(4) 0.26225(11) 0.15085(4) 0.0592(3) Uani 1 1 d .
Pd2 Pd 0.46389(4) 0.30451(11) 0.07596(4) 0.0552(3) Uani 1 1 d .
S1 S -0.01468(15) 0.2436(4) -0.06386(14) 0.0767(9) Uani 1 1 d .
S2 S 0.07433(15) 0.2916(4) 0.35100(14) 0.0748(9) Uani 1 1 d .
S3 S 0.53394(15) 0.3758(4) 0.28964(13) 0.0742(9) Uani 1 1 d .
S4 S 0.44097(15) 0.2133(4) -0.12383(13) 0.0692(8) Uani 1 1 d .
O1 O 0.1540(3) 0.1967(10) 0.1818(3) 0.071(2) Uani 1 1 d .
OW1 O 0.3127(4) 0.6794(11) 0.0645(4) 0.096(2) Uani 1 1 d .
OW2 O -0.2472(3) 0.2456(10) -0.1359(4) 0.089(2) Uani 1 1 d .
O2 O 0.1867(4) 0.4824(12) 0.1764(4) 0.096(3) Uani 1 1 d .
O3 O 0.3624(3) 0.3318(10) 0.0474(3) 0.0662(19) Uani 1 1 d .
OW3 O 0.1462(4) -0.1913(11) 0.2138(4) 0.099(3) Uani 1 1 d .
O4 O 0.3579(3) 0.0227(11) 0.0585(4) 0.090(2) Uani 1 1 d .
N1 N 0.0192(4) 0.2570(11) 0.0549(4) 0.061(2) Uani 1 1 d .
N2 N 0.0573(5) 0.2777(11) 0.2380(4) 0.061(2) Uani 1 1 d .
N3 N 0.5008(4) 0.3349(11) 0.1732(4) 0.056(2) Uani 1 1 d .
N4 N 0.4574(4) 0.2653(10) -0.0136(4) 0.052(2) Uani 1 1 d .
C1 C 0.1133(5) 0.2283(14) 0.0327(5) 0.073(3) Uani 1 1 d .
H1A H 0.1389 0.2301 0.0786 0.109 Uiso 1 1 calc R
H1B H 0.1259 0.3340 0.0148 0.109 Uiso 1 1 calc R
H1C H 0.1207 0.1098 0.0164 0.109 Uiso 1 1 calc R
C2 C 0.0431(5) 0.2453(14) 0.0146(5) 0.065(3) Uani 1 1 d .
C3 C -0.0749(5) 0.2630(14) -0.0429(5) 0.071(3) Uani 1 1 d .
H3A H -0.1194 0.2705 -0.0715 0.085 Uiso 1 1 calc R
C4 C -0.0482(6) 0.2661(14) 0.0221(5) 0.061(3) Uani 1 1 d .
C5 C -0.0801(6) 0.2806(14) 0.0608(5) 0.063(3) Uani 1 1 d .
C6 C -0.1456(5) 0.2885(14) 0.0427(5) 0.069(3) Uani 1 1 d .
H6A H -0.1766 0.2874 -0.0005 0.083 Uiso 1 1 calc R
C7 C -0.1649(5) 0.2980(15) 0.0900(6) 0.073(3) Uani 1 1 d .
H7A H -0.2094 0.3048 0.0774 0.088 Uiso 1 1 calc R
C8 C -0.1233(5) 0.2980(14) 0.1519(6) 0.062(3) Uani 1 1 d .
H8A H -0.1387 0.3028 0.1818 0.075 Uiso 1 1 calc R
C9 C -0.0560(6) 0.2906(13) 0.1724(6) 0.063(3) Uani 1 1 d .
C10 C -0.0362(5) 0.2830(13) 0.1245(6) 0.061(3) Uani 1 1 d .
C11 C -0.0041(5) 0.2866(14) 0.2359(5) 0.056(3) Uani 1 1 d .
C12 C -0.0010(5) 0.2977(14) 0.2931(5) 0.067(3) Uani 1 1 d .
H12A H -0.0375 0.3077 0.2996 0.081 Uiso 1 1 calc R
C13 C 0.1028(6) 0.2800(14) 0.2968(5) 0.062(3) Uani 1 1 d .
C14 C 0.1750(5) 0.2738(16) 0.3194(5) 0.083(4) Uani 1 1 d .
H14A H 0.1828 0.2678 0.2829 0.125 Uiso 1 1 calc R
H14B H 0.1934 0.1624 0.3457 0.125 Uiso 1 1 calc R
H14C H 0.1952 0.3872 0.3439 0.125 Uiso 1 1 calc R
C15 C 0.1970(6) 0.3128(19) 0.1879(5) 0.068(3) Uani 1 1 d .
C16 C 0.2633(6) 0.2338(17) 0.2068(6) 0.104(4) Uani 1 1 d .
H16A H 0.2924 0.3367 0.2104 0.156 Uiso 1 1 calc R
H16B H 0.2608 0.1442 0.1748 0.156 Uiso 1 1 calc R
H16C H 0.2795 0.1696 0.2474 0.156 Uiso 1 1 calc R
C17 C 0.4079(5) 0.3660(15) 0.1942(5) 0.073(3) Uani 1 1 d .
H17A H 0.3826 0.3568 0.1483 0.109 Uiso 1 1 calc R
H17B H 0.3983 0.4850 0.2084 0.109 Uiso 1 1 calc R
H17C H 0.3972 0.2608 0.2138 0.109 Uiso 1 1 calc R
C18 C 0.4764(5) 0.3591(14) 0.2121(5) 0.060(3) Uani 1 1 d .
C19 C 0.5952(5) 0.3455(14) 0.2694(6) 0.069(3) Uani 1 1 d .
H19A H 0.6398 0.3447 0.2981 0.083 Uiso 1 1 calc R
C20 C 0.5690(5) 0.3234(12) 0.2061(5) 0.049(2) Uani 1 1 d .
C21 C 0.5972(5) 0.2890(12) 0.1644(5) 0.053(3) Uani 1 1 d .
C22 C 0.6628(6) 0.2589(13) 0.1839(5) 0.067(3) Uani 1 1 d .
H22A H 0.6933 0.2667 0.2272 0.080 Uiso 1 1 calc R
C23 C 0.6828(5) 0.2174(13) 0.1390(6) 0.063(3) Uani 1 1 d .
H23A H 0.7269 0.1943 0.1523 0.075 Uiso 1 1 calc R
C24 C 0.6401(5) 0.2096(14) 0.0767(6) 0.062(3) Uani 1 1 d .
H24A H 0.6546 0.1852 0.0468 0.074 Uiso 1 1 calc R
C25 C 0.5734(5) 0.2383(13) 0.0562(5) 0.053(3) Uani 1 1 d .
C26 C 0.5539(5) 0.2824(12) 0.1019(5) 0.052(3) Uani 1 1 d .
C27 C 0.5218(6) 0.2311(13) -0.0066(5) 0.064(3) Uani 1 1 d .
C28 C 0.5168(5) 0.1999(12) -0.0652(5) 0.058(3) Uani 1 1 d .
H28A H 0.5526 0.1735 -0.0718 0.070 Uiso 1 1 calc R
C29 C 0.4132(5) 0.2589(13) -0.0715(5) 0.053(3) Uani 1 1 d .
C30 C 0.3429(5) 0.2942(13) -0.0917(5) 0.070(3) Uani 1 1 d .
H30A H 0.3374 0.3186 -0.0546 0.105 Uiso 1 1 calc R
H30B H 0.3178 0.1834 -0.1139 0.105 Uiso 1 1 calc R
H30C H 0.3282 0.4035 -0.1198 0.105 Uiso 1 1 calc R
C31 C 0.3329(5) 0.1816(18) 0.0446(5) 0.064(3) Uani 1 1 d .
C32 C 0.2631(5) 0.2004(15) 0.0255(6) 0.094(4) Uani 1 1 d .
H32A H 0.2452 0.0759 0.0252 0.141 Uiso 1 1 calc R
H32B H 0.2408 0.2555 -0.0167 0.141 Uiso 1 1 calc R
H32C H 0.2578 0.2819 0.0554 0.141 Uiso 1 1 calc R

loop_
_atom_site_aniso_label
_atom_site_aniso_U_11
_atom_site_aniso_U_22
_atom_site_aniso_U_33
_atom_site_aniso_U_23
_atom_site_aniso_U_13
_atom_site_aniso_U_12
Pd1 0.0651(6) 0.0520(6) 0.0724(6) 0.0021(4) 0.0423(5) 0.0004(4)
Pd2 0.0662(6) 0.0389(5) 0.0695(6) 0.0008(4) 0.0395(5) -0.0001(4)
S1 0.093(2) 0.079(2) 0.070(2) -0.0018(15) 0.0488(18) 0.0029(17)
S2 0.089(2) 0.075(2) 0.074(2) -0.0018(15) 0.0488(19) -0.0007(17)
S3 0.093(2) 0.065(2) 0.070(2) -0.0040(15) 0.0442(19) -0.0026(16)
S4 0.090(2) 0.0548(19) 0.0667(18) -0.0015(14) 0.0397(17) -0.0023(15)
O1 0.058(5) 0.074(6) 0.092(5) 0.001(4) 0.045(4) -0.003(4)
OW1 0.119(7) 0.070(6) 0.133(7) 0.012(5) 0.087(6) 0.009(4)
OW2 0.097(6) 0.079(6) 0.105(6) -0.001(4) 0.058(5) -0.001(4)
O2 0.123(7) 0.053(6) 0.142(7) 0.002(5) 0.088(6) 0.007(5)
O3 0.062(5) 0.048(5) 0.091(5) 0.006(4) 0.038(4) -0.001(4)
OW3 0.113(7) 0.095(7) 0.130(7) 0.023(5) 0.090(6) 0.009(5)
O4 0.081(6) 0.047(5) 0.152(7) -0.010(5) 0.063(5) -0.003(4)
N1 0.045(5) 0.063(6) 0.083(6) 0.010(4) 0.038(5) 0.007(4)
N2 0.071(6) 0.056(6) 0.080(7) 0.002(5) 0.056(6) -0.003(5)
N3 0.048(6) 0.053(6) 0.069(6) 0.008(4) 0.029(5) 0.007(4)
N4 0.066(6) 0.033(5) 0.070(6) 0.003(4) 0.042(5) 0.003(4)
C1 0.078(8) 0.066(8) 0.085(8) -0.010(6) 0.048(7) -0.002(6)
C2 0.068(8) 0.067(8) 0.071(8) 0.008(5) 0.041(7) -0.002(6)
C3 0.071(8) 0.071(8) 0.074(8) 0.007(6) 0.038(6) 0.011(6)
C4 0.087(9) 0.050(7) 0.064(8) -0.003(5) 0.050(7) -0.002(6)
C5 0.063(8) 0.066(8) 0.066(8) 0.000(6) 0.036(7) -0.009(6)
C6 0.048(7) 0.071(8) 0.079(8) 0.005(6) 0.023(6) 0.005(6)
C7 0.059(8) 0.081(9) 0.087(9) 0.014(7) 0.041(8) 0.017(6)
C8 0.077(9) 0.054(7) 0.079(8) 0.003(6) 0.056(7) 0.003(6)
C9 0.061(8) 0.041(6) 0.113(10) 0.001(6) 0.063(8) -0.001(5)
C10 0.074(8) 0.047(7) 0.086(8) 0.011(6) 0.058(7) 0.010(5)
C11 0.052(7) 0.053(7) 0.055(7) 0.000(5) 0.018(6) 0.000(5)
C12 0.077(8) 0.065(8) 0.071(8) 0.006(6) 0.045(7) 0.006(6)
C13 0.075(9) 0.060(7) 0.058(7) -0.004(5) 0.038(7) -0.006(6)
C14 0.077(9) 0.103(10) 0.077(8) 0.010(6) 0.043(7) 0.000(7)
C15 0.074(9) 0.064(9) 0.082(8) -0.004(6) 0.049(7) 0.004(7)
C16 0.078(9) 0.121(12) 0.127(11) -0.002(8) 0.060(8) -0.001(8)
C17 0.067(8) 0.068(8) 0.100(9) -0.004(6) 0.053(7) 0.005(6)
C18 0.072(8) 0.047(7) 0.079(8) -0.003(5) 0.051(7) -0.008(5)
C19 0.054(7) 0.066(8) 0.079(8) 0.002(6) 0.025(7) 0.007(6)
C20 0.057(7) 0.034(6) 0.055(7) 0.006(5) 0.025(6) 0.006(5)
C21 0.060(8) 0.034(6) 0.062(8) 0.004(5) 0.026(6) 0.001(5)
C22 0.069(8) 0.041(7) 0.069(8) -0.004(5) 0.015(7) -0.003(5)
C23 0.062(7) 0.049(7) 0.080(9) 0.010(6) 0.036(7) 0.007(5)
C24 0.065(8) 0.055(7) 0.077(8) 0.008(6) 0.043(7) 0.004(6)
C25 0.063(8) 0.039(6) 0.060(7) 0.012(5) 0.031(6) 0.002(5)
C26 0.067(7) 0.040(6) 0.052(7) 0.008(5) 0.031(6) 0.004(5)
C27 0.091(9) 0.039(7) 0.070(8) 0.001(5) 0.046(7) -0.009(6)
C28 0.076(8) 0.038(6) 0.084(8) 0.000(5) 0.057(7) 0.003(5)
C29 0.051(7) 0.045(6) 0.059(7) 0.012(5) 0.022(6) 0.011(5)
C30 0.090(9) 0.043(7) 0.084(8) -0.004(5) 0.048(7) -0.003(6)
C31 0.056(8) 0.060(9) 0.082(8) -0.016(6) 0.037(6) -0.008(7)
C32 0.076(9) 0.074(9) 0.142(11) -0.005(8) 0.060(8) -0.006(7)

loop_
_atom_type_symbol
_atom_type_description
_atom_type_scat_dispersion_real
_atom_type_scat_dispersion_imag
_atom_type_scat_source
C C 0.0033 0.0016 'International Tables Vol C Tables 4.2.6.8 and 6.1.1.4'
H H 0.0000 0.0000 'International Tables Vol C Tables 4.2.6.8 and 6.1.1.4'
N N 0.0061 0.0033 'International Tables Vol C Tables 4.2.6.8 and 6.1.1.4'
O O 0.0106 0.0060 'International Tables Vol C Tables 4.2.6.8 and 6.1.1.4'
S S 0.1246 0.1234 'International Tables Vol C Tables 4.2.6.8 and 6.1.1.4'
Pd Pd -0.9988 1.0072 'International Tables Vol C Tables 4.2.6.8 and 6.1.1.4'

loop_
_geom_angle_atom_site_label_1
_geom_angle_atom_site_label_2
_geom_angle_atom_site_label_3
_geom_angle
C10 Pd1 N2 80.3(4)
C10 Pd1 N1 80.4(4)
N2 Pd1 N1 160.7(4)
C10 Pd1 O1 171.8(3)
N2 Pd1 O1 98.8(3)
N1 Pd1 O1 100.4(3)
C26 Pd2 N3 80.3(4)
C26 Pd2 N4 81.7(4)
N3 Pd2 N4 162.0(3)
C26 Pd2 O3 179.4(4)
N3 Pd2 O3 99.2(3)
N4 Pd2 O3 98.8(3)
C2 S1 C3 90.8(5)
C12 S2 C13 90.7(5)
C18 S3 C19 91.3(5)
C29 S4 C28 91.1(5)
C15 O1 Pd1 125.9(8)
C31 O3 Pd2 116.3(7)
C2 N1 C4 110.4(9)
C2 N1 Pd1 137.2(7)
C4 N1 Pd1 112.5(6)
C13 N2 C11 109.8(9)
C13 N2 Pd1 135.5(7)
C11 N2 Pd1 114.7(7)
C18 N3 C20 111.7(8)
C18 N3 Pd2 135.8(8)
C20 N3 Pd2 112.5(6)
C29 N4 C27 112.6(9)
C29 N4 Pd2 137.8(7)
C27 N4 Pd2 109.5(7)
C2 C1 H1A 109.5
C2 C1 H1B 109.5
H1A C1 H1B 109.5
C2 C1 H1C 109.5
H1A C1 H1C 109.5
H1B C1 H1C 109.5
N1 C2 C1 125.4(9)
N1 C2 S1 114.1(8)
C1 C2 S1 120.5(8)
C4 C3 S1 109.5(9)
C4 C3 H3A 125.3
S1 C3 H3A 125.3
C3 C4 N1 115.3(9)
C3 C4 C5 129.0(11)
N1 C4 C5 115.8(10)
C10 C5 C6 118.9(10)
C10 C5 C4 111.5(10)
C6 C5 C4 129.5(11)
C7 C6 C5 118.7(10)
C7 C6 H6A 120.6
C5 C6 H6A 120.6
C8 C7 C6 123.4(10)
C8 C7 H7A 118.3
C6 C7 H7A 118.3
C7 C8 C9 119.7(10)
C7 C8 H8A 120.1
C9 C8 H8A 120.1
C8 C9 C10 117.0(11)
C8 C9 C11 128.3(10)
C10 C9 C11 114.7(10)
C5 C10 C9 122.2(10)
C5 C10 Pd1 119.8(8)
C9 C10 Pd1 117.9(9)
C12 C11 N2 113.6(9)
C12 C11 C9 134.0(10)
N2 C11 C9 112.3(9)
C11 C12 S2 112.1(8)
C11 C12 H12A 124.0
S2 C12 H12A 124.0
N2 C13 C14 126.2(9)
N2 C13 S2 113.8(8)
C14 C13 S2 120.0(8)
C13 C14 H14A 109.5
C13 C14 H14B 109.5
H14A C14 H14B 109.5
C13 C14 H14C 109.5
H14A C14 H14C 109.5
H14B C14 H14C 109.5
O2 C15 O1 123.3(11)
O2 C15 C16 119.6(12)
O1 C15 C16 116.9(11)
C15 C16 H16A 109.5
C15 C16 H16B 109.5
H16A C16 H16B 109.5
C15 C16 H16C 109.5
H16A C16 H16C 109.5
H16B C16 H16C 109.5
C18 C17 H17A 109.5
C18 C17 H17B 109.5
H17A C17 H17B 109.5
C18 C17 H17C 109.5
H17A C17 H17C 109.5
H17B C17 H17C 109.5
N3 C18 C17 125.8(10)
N3 C18 S3 113.2(8)
C17 C18 S3 121.0(8)
C20 C19 S3 109.2(8)
C20 C19 H19A 125.4
S3 C19 H19A 125.4
C19 C20 N3 114.6(9)
C19 C20 C21 132.5(10)
N3 C20 C21 112.9(9)
C26 C21 C22 119.9(10)
C26 C21 C20 114.5(10)
C22 C21 C20 125.6(10)
C23 C22 C21 119.5(10)
C23 C22 H22A 120.3
C21 C22 H22A 120.3
C22 C23 C24 121.1(10)
C22 C23 H23A 119.4
C24 C23 H23A 119.4
C23 C24 C25 120.0(10)
C23 C24 H24A 120.0
C25 C24 H24A 120.0
C24 C25 C26 118.4(9)
C24 C25 C27 127.8(10)
C26 C25 C27 113.9(10)
C21 C26 C25 121.0(10)
C21 C26 Pd2 119.7(8)
C25 C26 Pd2 118.9(8)
C28 C27 C25 135.2(11)
C28 C27 N4 109.0(10)
C25 C27 N4 115.7(9)
C27 C28 S4 113.2(8)
C27 C28 H28A 123.4
S4 C28 H28A 123.4
N4 C29 C30 123.3(9)
N4 C29 S4 114.1(8)
C30 C29 S4 122.6(8)
C29 C30 H30A 109.5
C29 C30 H30B 109.5
H30A C30 H30B 109.5
C29 C30 H30C 109.5
H30A C30 H30C 109.5
H30B C30 H30C 109.5
O4 C31 O3 124.9(10)
O4 C31 C32 118.6(11)
O3 C31 C32 116.4(10)
C31 C32 H32A 109.5
C31 C32 H32B 109.5
H32A C32 H32B 109.5
C31 C32 H32C 109.5
H32A C32 H32C 109.5
H32B C32 H32C 109.5

loop_
_geom_bond_atom_site_label_1
_geom_bond_atom_site_label_2
_geom_bond_distance
Pd1 C10 1.892(10)
Pd1 N2 2.030(8)
Pd1 N1 2.014(8)
Pd1 O1 2.117(7)
Pd2 C26 1.881(10)
Pd2 N3 2.049(8)
Pd2 N4 2.066(8)
Pd2 O3 2.126(6)
S1 C2 1.699(11)
S1 C3 1.690(10)
S2 C12 1.633(10)
S2 C13 1.695(10)
S3 C18 1.686(10)
S3 C19 1.710(10)
S4 C29 1.672(10)
S4 C28 1.649(10)
O1 C15 1.237(12)
O2 C15 1.210(12)
O3 C31 1.235(12)
O4 C31 1.221(12)
N1 C2 1.310(11)
N1 C4 1.377(12)
N2 C13 1.288(12)
N2 C11 1.401(12)
N3 C18 1.296(11)
N3 C20 1.395(11)
N4 C29 1.265(11)
N4 C27 1.442(12)
C1 C2 1.479(13)
C1 H1A 0.9600
C1 H1B 0.9600
C1 H1C 0.9600
C3 C4 1.357(13)
C3 H3A 0.9300
C4 C5 1.426(12)
C5 C10 1.361(14)
C5 C6 1.370(13)
C6 C7 1.384(13)
C6 H6A 0.9300
C7 C8 1.318(13)
C7 H7A 0.9300
C8 C9 1.399(13)
C8 H8A 0.9300
C9 C10 1.407(13)
C9 C11 1.411(14)
C11 C12 1.321(12)
C12 H12A 0.9300
C13 C14 1.499(13)
C14 H14A 0.9600
C14 H14B 0.9600
C14 H14C 0.9600
C15 C16 1.487(15)
C16 H16A 0.9600
C16 H16B 0.9600
C16 H16C 0.9600
C17 C18 1.437(12)
C17 H17A 0.9600
C17 H17B 0.9600
C17 H17C 0.9600
C19 C20 1.331(12)
C19 H19A 0.9300
C20 C21 1.437(12)
C21 C26 1.338(12)
C21 C22 1.380(13)
C22 C23 1.375(13)
C22 H22A 0.9300
C23 C24 1.331(13)
C23 H23A 0.9300
C24 C25 1.399(13)
C24 H24A 0.9300
C25 C26 1.386(12)
C25 C27 1.400(14)
C27 C28 1.350(12)
C28 H28A 0.9300
C29 C30 1.484(12)
C30 H30A 0.9600
C30 H30B 0.9600
C30 H30C 0.9600
C31 C32 1.463(13)
C32 H32A 0.9600
C32 H32B 0.9600
C32 H32C 0.9600

loop_
_geom_torsion_atom_site_label_1
_geom_torsion_atom_site_label_2
_geom_torsion_atom_site_label_3
_geom_torsion_atom_site_label_4
_geom_torsion
C10 Pd1 O1 C15 179(100)
N2 Pd1 O1 C15 -98.4(8)
N1 Pd1 O1 C15 83.8(8)
C26 Pd2 O3 C31 -130(34)
N3 Pd2 O3 C31 -90.3(7)
N4 Pd2 O3 C31 89.7(7)
C10 Pd1 N1 C2 179.5(10)
N2 Pd1 N1 C2 177.9(9)
O1 Pd1 N1 C2 -8.8(10)
C10 Pd1 N1 C4 -1.3(6)
N2 Pd1 N1 C4 -2.9(13)
O1 Pd1 N1 C4 170.4(6)
C10 Pd1 N2 C13 -178.1(10)
N1 Pd1 N2 C13 -176.5(9)
O1 Pd1 N2 C13 10.1(10)
C10 Pd1 N2 C11 2.5(6)
N1 Pd1 N2 C11 4.1(13)
O1 Pd1 N2 C11 -169.3(6)
C26 Pd2 N3 C18 -178.8(9)
N4 Pd2 N3 C18 -178.3(9)
O3 Pd2 N3 C18 1.6(9)
C26 Pd2 N3 C20 -0.3(6)
N4 Pd2 N3 C20 0.3(12)
O3 Pd2 N3 C20 -179.9(5)
C26 Pd2 N4 C29 -178.2(9)
N3 Pd2 N4 C29 -178.8(9)
O3 Pd2 N4 C29 1.4(9)
C26 Pd2 N4 C27 3.8(6)
N3 Pd2 N4 C27 3.2(12)
O3 Pd2 N4 C27 -176.6(5)
C4 N1 C2 C1 -178.4(9)
Pd1 N1 C2 C1 0.8(16)
C4 N1 C2 S1 -0.3(10)
Pd1 N1 C2 S1 178.8(5)
C3 S1 C2 N1 0.9(8)
C3 S1 C2 C1 179.1(8)
C2 S1 C3 C4 -1.1(8)
S1 C3 C4 N1 1.2(11)
S1 C3 C4 C5 -179.9(8)
C2 N1 C4 C3 -0.6(11)
Pd1 N1 C4 C3 -180.0(7)
C2 N1 C4 C5 -179.6(8)
Pd1 N1 C4 C5 1.0(10)
C3 C4 C5 C10 -178.7(10)
N1 C4 C5 C10 0.1(12)
C3 C4 C5 C6 2.5(17)
N1 C4 C5 C6 -178.6(9)
C10 C5 C6 C7 -0.2(14)
C4 C5 C6 C7 178.5(10)
C5 C6 C7 C8 -0.7(16)
C6 C7 C8 C9 0.9(16)
C7 C8 C9 C10 -0.2(13)
C7 C8 C9 C11 -179.0(10)
C6 C5 C10 C9 0.9(14)
C4 C5 C10 C9 -178.0(8)
C6 C5 C10 Pd1 177.5(7)
C4 C5 C10 Pd1 -1.4(11)
C8 C9 C10 C5 -0.8(13)
C11 C9 C10 C5 178.3(9)
C8 C9 C10 Pd1 -177.4(7)
C11 C9 C10 Pd1 1.6(11)
N2 Pd1 C10 C5 -179.0(8)
N1 Pd1 C10 C5 1.5(8)
O1 Pd1 C10 C5 -95(3)
N2 Pd1 C10 C9 -2.2(7)
N1 Pd1 C10 C9 178.3(7)
O1 Pd1 C10 C9 82(3)
C13 N2 C11 C12 0.8(11)
Pd1 N2 C11 C12 -179.6(7)
C13 N2 C11 C9 178.1(8)
Pd1 N2 C11 C9 -2.3(10)
C8 C9 C11 C12 -3.9(18)
C10 C9 C11 C12 177.2(10)
C8 C9 C11 N2 179.5(9)
C10 C9 C11 N2 0.6(11)
N2 C11 C12 S2 -1.6(11)
C9 C11 C12 S2 -178.2(9)
C13 S2 C12 C11 1.5(8)
C11 N2 C13 C14 -179.6(9)
Pd1 N2 C13 C14 1.0(16)
C11 N2 C13 S2 0.3(10)
Pd1 N2 C13 S2 -179.1(5)
C12 S2 C13 N2 -1.0(8)
C12 S2 C13 C14 178.9(8)
Pd1 O1 C15 O2 -0.3(15)
Pd1 O1 C15 C16 -176.6(7)
C20 N3 C18 C17 -176.4(9)
Pd2 N3 C18 C17 2.2(15)
C20 N3 C18 S3 1.7(10)
Pd2 N3 C18 S3 -179.7(5)
C19 S3 C18 N3 -0.8(8)
C19 S3 C18 C17 177.4(8)
C18 S3 C19 C20 -0.5(8)
S3 C19 C20 N3 1.5(10)
S3 C19 C20 C21 -178.3(8)
C18 N3 C20 C19 -2.1(11)
Pd2 N3 C20 C19 178.9(7)
C18 N3 C20 C21 177.7(8)
Pd2 N3 C20 C21 -1.2(9)
C19 C20 C21 C26 -177.5(10)
N3 C20 C21 C26 2.7(11)
C19 C20 C21 C22 4.2(16)
N3 C20 C21 C22 -175.6(8)
C26 C21 C22 C23 -1.7(13)
C20 C21 C22 C23 176.5(9)
C21 C22 C23 C24 1.4(14)
C22 C23 C24 C25 -2.0(14)
C23 C24 C25 C26 2.7(13)
C23 C24 C25 C27 -178.4(9)
C22 C21 C26 C25 2.6(13)
C20 C21 C26 C25 -175.8(8)
C22 C21 C26 Pd2 175.3(7)
C20 C21 C26 Pd2 -3.1(10)
C24 C25 C26 C21 -3.0(13)
C27 C25 C26 C21 178.0(8)
C24 C25 C26 Pd2 -175.8(7)
C27 C25 C26 Pd2 5.2(10)
N3 Pd2 C26 C21 1.9(7)
N4 Pd2 C26 C21 -177.9(7)
O3 Pd2 C26 C21 42(34)
N3 Pd2 C26 C25 174.8(7)
N4 Pd2 C26 C25 -5.1(7)
O3 Pd2 C26 C25 -146(34)
C24 C25 C27 C28 -0.9(17)
C26 C25 C27 C28 178.0(10)
C24 C25 C27 N4 179.6(8)
C26 C25 C27 N4 -1.5(11)
C29 N4 C27 C28 -0.4(10)
Pd2 N4 C27 C28 178.2(6)
C29 N4 C27 C25 179.3(8)
Pd2 N4 C27 C25 -2.2(9)
C25 C27 C28 S4 -178.9(9)
N4 C27 C28 S4 0.6(9)
C29 S4 C28 C27 -0.6(7)
C27 N4 C29 C30 -178.4(8)
Pd2 N4 C29 C30 3.7(15)
C27 N4 C29 S4 -0.1(10)
Pd2 N4 C29 S4 -178.0(5)
C28 S4 C29 N4 0.4(7)
C28 S4 C29 C30 178.7(8)
Pd2 O3 C31 O4 2.1(14)
Pd2 O3 C31 C32 179.5(7)

_cod_duplicate_entry 4027506
